data_7219719
loop_
_publ_author_name
'Koskinen, L.'
'Hirva, P.'
'Hasu, A.'
'J\"a\"askel\"ainen, S.'
'Koivistoinen, J.'
'Pettersson, M.'
'Haukka, M.'

_publ_section_title
;
 Modification of the supramolecular structure of [(thione)IY] (Y = Cl, Br)
 systems by cooperation of strong halogen bonds and hydrogen bonds
;
_journal_issue 13
_journal_name_full CrystEngComm
_journal_page_first 2718
_journal_paper_doi 10.1039/C4CE02449D
_journal_volume 17
_journal_year 2015
_chemical_formula_moiety 'C8 H7 Br I N S2'
_chemical_formula_sum 'C8 H7 Br I N S2'
_chemical_formula_weight 388.08
_chemical_melting_point 416.5(5)
_chemical_name_common '[(mbtt)IBr] '
_chemical_name_systematic '[(N-methylbenzothiazole-2-thione)IBr] '
_chemical_properties_physical Heat-sensitive
_space_group_crystal_system orthorhombic
_space_group_IT_number 33
_space_group_name_Hall 'P 2c -2n'
_space_group_name_H-M_alt 'P n a 21'
_symmetry_space_group_name_Hall 'P 2c -2n'
_symmetry_space_group_name_H-M 'P n a 21'
_atom_sites_solution_hydrogens geom
_audit_creation_method SHELXL-2014
_audit_update_record
;
2014-11-17 deposited with the CCDC.
2015-03-02 downloaded from the CCDC.
;
_cell_angle_alpha 90
_cell_angle_beta 90
_cell_angle_gamma 90
_cell_formula_units_Z 4
_cell_length_a 12.4376(2)
_cell_length_b 21.0096(4)
_cell_length_c 4.22389(8)
_cell_measurement_reflns_used 6588
_cell_measurement_temperature 120(2)
_cell_measurement_theta_max 76.5640
_cell_measurement_theta_min 4.1060
_cell_volume 1103.74(3)
_computing_cell_refinement
;
CrysAlisPro, Agilent Technologies,
Version 1.171.37.31 (release 14-01-2014 CrysAlis171 .NET)
(compiled Jan 14 2014,18:38:05)
;
_computing_data_collection
;
CrysAlisPro, Agilent Technologies,
Version 1.171.37.31 (release 14-01-2014 CrysAlis171 .NET)
(compiled Jan 14 2014,18:38:05)
;
_computing_data_reduction
;
CrysAlisPro, Agilent Technologies,
Version 1.171.37.31 (release 14-01-2014 CrysAlis171 .NET)
(compiled Jan 14 2014,18:38:05)
;
_computing_molecular_graphics 'CrystaMaker (CrystalMaker Software ltd., 2012)'
_computing_publication_material 'SHELXL-2014 (Sheldrick, 2014)'
_computing_structure_refinement 'SHELXL-2014 (Sheldrick, 2014)'
_computing_structure_solution 'SUPERFLIP (Palatinus & Chapuis, 2007)'
_diffrn_ambient_temperature 120(2)
_diffrn_measured_fraction_theta_full 1.000
_diffrn_measured_fraction_theta_max 1.000
_diffrn_measurement_device '\k-geometry diffractometer'
_diffrn_measurement_device_type 'SuperNova, Dual, Cu at zero, Atlas'
_diffrn_measurement_method '\f scans and \w scans with \k offset'
_diffrn_radiation_monochromator mirror
_diffrn_radiation_type CuK\a
_diffrn_radiation_wavelength 1.54184
_diffrn_reflns_av_R_equivalents 0.0881
_diffrn_reflns_av_unetI/netI 0.0499
_diffrn_reflns_Laue_measured_fraction_full 1.000
_diffrn_reflns_Laue_measured_fraction_max 1.000
_diffrn_reflns_limit_h_max 15
_diffrn_reflns_limit_h_min -15
_diffrn_reflns_limit_k_max 26
_diffrn_reflns_limit_k_min -26
_diffrn_reflns_limit_l_max 5
_diffrn_reflns_limit_l_min -4
_diffrn_reflns_number 11418
_diffrn_reflns_point_group_measured_fraction_full 0.850
_diffrn_reflns_point_group_measured_fraction_max 0.838
_diffrn_reflns_theta_full 67.684
_diffrn_reflns_theta_max 76.979
_diffrn_reflns_theta_min 4.131
_diffrn_source micro-source
_exptl_absorpt_coefficient_mu 30.202
_exptl_absorpt_correction_T_max 1.00000
_exptl_absorpt_correction_T_min 0.30076
_exptl_absorpt_correction_type multi-scan
_exptl_absorpt_process_details
;
CrysAlisPro, Agilent Technologies,
Version 1.171.37.31 (release 14-01-2014 CrysAlis171 .NET)
(compiled Jan 14 2014,18:38:05)
Empirical absorption correction using spherical harmonics,
 implemented in SCALE3 ABSPACK scaling algorithm.
Empirical absorption correction using spherical harmonics,
 implemented in SCALE3 ABSPACK scaling algorithm.
;
_exptl_crystal_colour yellow
_exptl_crystal_density_diffrn 2.335
_exptl_crystal_description needle
_exptl_crystal_F_000 728
_exptl_crystal_recrystallization_method 'Re-crystallisation from solvent: dichloromethane'
_exptl_crystal_size_max 0.362
_exptl_crystal_size_mid 0.024
_exptl_crystal_size_min 0.023
_refine_diff_density_max 1.224
_refine_diff_density_min -1.013
_refine_diff_density_rms 0.151
_refine_ls_abs_structure_details
;
 Flack x determined using 574 quotients [(I+)-(I-)]/[(I+)+(I-)]
 (Parsons, Flack and Wagner, Acta Cryst. B69 (2013) 249-259).
;
_refine_ls_abs_structure_Flack -0.001(8)
_refine_ls_extinction_method none
_refine_ls_goodness_of_fit_ref 1.033
_refine_ls_hydrogen_treatment constr
_refine_ls_matrix_type full
_refine_ls_number_parameters 119
_refine_ls_number_reflns 1965
_refine_ls_number_restraints 1
_refine_ls_restrained_S_all 1.032
_refine_ls_R_factor_all 0.0326
_refine_ls_R_factor_gt 0.0314
_refine_ls_shift/su_max 0.002
_refine_ls_shift/su_mean 0.000
_refine_ls_structure_factor_coef Fsqd
_refine_ls_weighting_details 'w=1/[\s^2^(Fo^2^)+(0.0384P)^2^] where P=(Fo^2^+2Fc^2^)/3'
_refine_ls_weighting_scheme calc
_refine_ls_wR_factor_gt 0.0713
_refine_ls_wR_factor_ref 0.0721
_reflns_Friedel_coverage 0.472
_reflns_Friedel_fraction_full 0.648
_reflns_Friedel_fraction_max 0.624
_reflns_number_gt 1890
_reflns_number_total 1965
_reflns_threshold_expression 'I > 2\s(I)'
_cod_data_source_file c4ce02449d2.cif
_cod_data_source_block 2_mbtt_IBr
_cod_depositor_comments
;
The following automatic conversions were performed:

'_chemical_melting_point' value '416-417' was changed to '416.5(5)' -
the average value was taken and precision was estimated.

Automatic conversion script
Id: cif_fix_values 3086 2015-02-26 13:12:21Z robertas 

 Adding full bibliography for 7219718--7219721.cif.
;
_cod_original_cell_volume 1103.74(4)
_cod_database_code 7219719
_shelx_space_group_comment
;
The symmetry employed for this shelxl refinement is uniquely defined
by the following loop, which should always be used as a source of
symmetry information in preference to the above space-group names.
They are only intended as comments.
;
_shelx_estimated_absorpt_t_min 0.032
_shelx_estimated_absorpt_t_max 0.542
_shelxl_version_number 2014-3

loop_
_space_group_symop_operation_xyz
'x, y, z'
'-x, -y, z+1/2'
'-x+1/2, y+1/2, z+1/2'
'x+1/2, -y+1/2, z'

loop_
_atom_site_label
_atom_site_type_symbol
_atom_site_fract_x
_atom_site_fract_y
_atom_site_fract_z
_atom_site_U_iso_or_equiv
_atom_site_adp_type
_atom_site_occupancy
_atom_site_site_symmetry_order
_atom_site_calc_flag
_atom_site_refinement_flags_posn
_atom_site_refinement_flags_adp
I1 I 0.26972(3) 0.86618(2) -0.03320(15) 0.02033(13) Uani 1 1 d . .
Br1 Br 0.39444(6) 0.96167(3) -0.1989(2) 0.02616(18) Uani 1 1 d . .
S1 S 0.13948(14) 0.76801(8) 0.1247(5) 0.0248(4) Uani 1 1 d . .
S2 S 0.36244(13) 0.72512(7) 0.3237(5) 0.0219(3) Uani 1 1 d . .
N1 N 0.1919(5) 0.6634(2) 0.454(2) 0.0224(12) Uani 1 1 d . .
C1 C 0.2237(5) 0.7164(3) 0.304(2) 0.0203(14) Uani 1 1 d . .
C2 C 0.3749(6) 0.6543(3) 0.5413(17) 0.0205(16) Uani 1 1 d . .
C3 C 0.4683(6) 0.6263(3) 0.653(2) 0.0247(15) Uani 1 1 d . .
H3 H 0.5369 0.6443 0.6126 0.030 Uiso 1 1 calc R U
C4 C 0.4569(6) 0.5708(4) 0.826(2) 0.0264(15) Uani 1 1 d . .
H4 H 0.5192 0.5504 0.9080 0.032 Uiso 1 1 calc R U
C5 C 0.3557(7) 0.5440(4) 0.883(2) 0.0285(18) Uani 1 1 d . .
H5 H 0.3506 0.5058 1.0023 0.034 Uiso 1 1 calc R U
C6 C 0.2630(6) 0.5721(4) 0.770(2) 0.0263(16) Uani 1 1 d . .
H6 H 0.1941 0.5543 0.8108 0.032 Uiso 1 1 calc R U
C7 C 0.2745(6) 0.6274(3) 0.595(2) 0.0224(16) Uani 1 1 d . .
C8 C 0.0784(6) 0.6440(3) 0.465(3) 0.0309(16) Uani 1 1 d . .
H8A H 0.0725 0.6023 0.5679 0.046 Uiso 1 1 calc R U
H8B H 0.0500 0.6412 0.2490 0.046 Uiso 1 1 calc R U
H8C H 0.0370 0.6754 0.5854 0.046 Uiso 1 1 calc R U

loop_
_atom_site_aniso_label
_atom_site_aniso_U_11
_atom_site_aniso_U_22
_atom_site_aniso_U_33
_atom_site_aniso_U_23
_atom_site_aniso_U_13
_atom_site_aniso_U_12
I1 0.0211(2) 0.02205(18) 0.0178(2) -0.0002(2) -0.0005(2) 0.00160(12)
Br1 0.0272(3) 0.0214(3) 0.0299(4) 0.0013(3) 0.0054(3) 0.0005(3)
S1 0.0201(8) 0.0261(7) 0.0282(10) 0.0019(8) -0.0017(8) -0.0005(6)
S2 0.0184(7) 0.0223(6) 0.0249(9) 0.0008(7) 0.0000(8) -0.0028(5)
N1 0.023(3) 0.020(2) 0.024(3) -0.004(3) -0.001(3) -0.002(2)
C1 0.019(3) 0.024(3) 0.017(4) -0.001(3) 0.001(3) -0.001(2)
C2 0.030(4) 0.020(3) 0.011(4) -0.001(2) 0.003(3) -0.001(2)
C3 0.026(4) 0.025(3) 0.023(4) -0.002(3) 0.000(3) 0.000(3)
C4 0.030(4) 0.030(3) 0.019(4) 0.002(3) 0.000(4) 0.002(3)
C5 0.036(4) 0.025(3) 0.024(5) 0.001(3) -0.003(3) 0.001(3)
C6 0.031(4) 0.022(3) 0.026(5) 0.001(3) 0.002(3) -0.006(3)
C7 0.023(4) 0.021(3) 0.023(4) -0.006(3) -0.002(3) 0.000(2)
C8 0.026(3) 0.025(3) 0.042(5) 0.003(5) 0.009(5) -0.003(2)

loop_
_atom_type_symbol
_atom_type_description
_atom_type_scat_dispersion_real
_atom_type_scat_dispersion_imag
_atom_type_scat_source
C C 0.0181 0.0091 'International Tables Vol C Tables 4.2.6.8 and 6.1.1.4'
H H 0.0000 0.0000 'International Tables Vol C Tables 4.2.6.8 and 6.1.1.4'
Br Br -0.6763 1.2805 'International Tables Vol C Tables 4.2.6.8 and 6.1.1.4'
I I -0.3257 6.8362 'International Tables Vol C Tables 4.2.6.8 and 6.1.1.4'
N N 0.0311 0.0180 'International Tables Vol C Tables 4.2.6.8 and 6.1.1.4'
S S 0.3331 0.5567 'International Tables Vol C Tables 4.2.6.8 and 6.1.1.4'

loop_
_geom_angle_atom_site_label_1
_geom_angle_atom_site_label_2
_geom_angle_atom_site_label_3
_geom_angle
Br1 I1 S1 178.76(6)
C1 S1 I1 103.2(2)
C1 S2 C2 91.3(4)
C1 N1 C7 115.4(6)
C1 N1 C8 121.9(7)
C7 N1 C8 122.7(7)
N1 C1 S1 124.3(5)
N1 C1 S2 111.0(5)
S1 C1 S2 124.8(4)
C3 C2 C7 121.7(7)
C3 C2 S2 127.8(6)
C7 C2 S2 110.5(6)
C4 C3 C2 116.9(7)
C4 C3 H3 121.5
C2 C3 H3 121.5
C3 C4 C5 121.4(8)
C3 C4 H4 119.3
C5 C4 H4 119.3
C6 C5 C4 121.3(7)
C6 C5 H5 119.3
C4 C5 H5 119.3
C5 C6 C7 117.2(7)
C5 C6 H6 121.4
C7 C6 H6 121.4
C6 C7 C2 121.4(7)
C6 C7 N1 126.8(7)
C2 C7 N1 111.7(7)
N1 C8 H8A 109.5
N1 C8 H8B 109.5
H8A C8 H8B 109.5
N1 C8 H8C 109.5
H8A C8 H8C 109.5
H8B C8 H8C 109.5

loop_
_geom_bond_atom_site_label_1
_geom_bond_atom_site_label_2
_geom_bond_distance
_geom_bond_publ_flag
I1 Br1 2.6308(8) yes
I1 S1 2.7060(18) yes
S1 C1 1.687(8) yes
S2 C1 1.738(6) yes
S2 C2 1.756(7) yes
N1 C1 1.341(10) yes
N1 C7 1.407(10) yes
N1 C8 1.470(9) yes
C2 C3 1.385(11) ?
C2 C7 1.388(10) ?
C3 C4 1.384(11) ?
C3 H3 0.9500 ?
C4 C5 1.400(12) ?
C4 H4 0.9500 ?
C5 C6 1.381(12) ?
C5 H5 0.9500 ?
C6 C7 1.385(12) ?
C6 H6 0.9500 ?
C8 H8A 0.9800 ?
C8 H8B 0.9800 ?
C8 H8C 0.9800 ?

loop_
_geom_hbond_atom_site_label_D
_geom_hbond_atom_site_label_H
_geom_hbond_atom_site_label_A
_geom_hbond_distance_DH
_geom_hbond_distance_HA
_geom_hbond_distance_DA
_geom_hbond_angle_DHA
_geom_hbond_site_symmetry_A
C6 H6 Br1 0.95 3.05 3.775(8) 134.5 3_546
C8 H8A Br1 0.98 2.77 3.489(8) 130.6 4_466

loop_
_geom_torsion_atom_site_label_1
_geom_torsion_atom_site_label_2
_geom_torsion_atom_site_label_3
_geom_torsion_atom_site_label_4
_geom_torsion
C7 N1 C1 S1 -178.7(6)
C8 N1 C1 S1 2.4(13)
C7 N1 C1 S2 0.7(10)
C8 N1 C1 S2 -178.2(8)
I1 S1 C1 N1 172.2(7)
I1 S1 C1 S2 -7.1(6)
C2 S2 C1 N1 0.1(7)
C2 S2 C1 S1 179.5(6)
C1 S2 C2 C3 179.4(8)
C1 S2 C2 C7 -0.9(6)
C7 C2 C3 C4 -1.2(13)
S2 C2 C3 C4 178.5(7)
C2 C3 C4 C5 0.5(14)
C3 C4 C5 C6 -0.3(14)
C4 C5 C6 C7 0.7(13)
C5 C6 C7 C2 -1.4(13)
C5 C6 C7 N1 179.2(8)
C3 C2 C7 C6 1.7(13)
S2 C2 C7 C6 -178.0(7)
C3 C2 C7 N1 -178.8(7)
S2 C2 C7 N1 1.4(9)
C1 N1 C7 C6 178.0(9)
C8 N1 C7 C6 -3.1(15)
C1 N1 C7 C2 -1.4(11)
C8 N1 C7 C2 177.5(9)
